data_9012219
loop_
_publ_author_name
'Shklover, V.'
'Haibach, T.'
'Ried, F.'
'Nesper, R.'
'Novak, P.'

_publ_section_title
;
 Crystal structure of the product of Mg2+ insertion into V2O5 single crystals
 Sample: I
;
_journal_name_full 'Journal of Solid State Chemistry'
_journal_page_first 317
_journal_page_last 323
_journal_paper_doi 10.1006/jssc.1996.0186
_journal_volume 123
_journal_year 1996
_chemical_compound_source Synthetic
_chemical_formula_sum 'Mg0.01 O5 V2'
_chemical_name_mineral Shcherbinaite
_space_group_IT_number 31
_symmetry_space_group_name_Hall 'P 2ac -2'
_symmetry_space_group_name_H-M 'P m n 21'
_cell_angle_alpha 90
_cell_angle_beta 90
_cell_angle_gamma 90
_cell_length_a 11.544
_cell_length_b 4.383
_cell_length_c 3.574
_cell_formula_units_Z 2
_cell_volume 180.835
_database_code_amcsd 0013889
_exptl_crystal_density_diffrn 3.345
_cod_original_formula_sum 'V2 Mg.01 O5'
_cod_database_code 9012219

loop_
_space_group_symop_operation_xyz
x,y,z
1/2+x,-y,1/2+z
-x,y,z
1/2-x,-y,1/2+z

loop_
_atom_site_aniso_label
_atom_site_aniso_U_11
_atom_site_aniso_U_22
_atom_site_aniso_U_33
_atom_site_aniso_U_12
_atom_site_aniso_U_13
_atom_site_aniso_U_23
V 0.00400 0.02300 0.01600 -0.00100 0.00000 0.00600
O1 0.02100 0.02100 0.03000 -0.00200 0.00900 0.02300
O2 0.00700 0.03300 0.01500 -0.00300 0.00400 -0.02300
O3 0.00800 0.02800 0.01900 0.00000 0.00000 0.01100

loop_
_atom_site_label
_atom_site_fract_x
_atom_site_fract_y
_atom_site_fract_z
_atom_site_occupancy
_atom_site_U_iso_or_equiv
V 0.14870 0.39240 0.00000 1.00000 0.01400
Mg 0.50000 0.07700 -0.00100 0.01000 0.03200
O1 0.14610 0.03240 -0.00090 1.00000 0.02400
O2 0.31930 0.50560 -0.00320 1.00000 0.01800
O3 0.00000 0.50170 -0.00330 1.00000 0.01800

loop_
_cod_related_entry_id
_cod_related_entry_database
_cod_related_entry_code
1 AMCSD 0013889
